data_4072972
loop_
_publ_author_name
'Morvan, Didier'
'Capon, Jean-Fran\,cois'
'Gloaguen, Fr\'ed\'eric'
'Le Goff, Alan'
'Marchivie, Mathieu'
'Michaud, Fran\,cois'
'Schollhammer, Philippe'
'Talarmin, Jean'
'Yaouanc, Jean-Jacques'
'Pichon, Roger'
'Kervarec, Nelly'

_publ_section_title
;
 N-Heterocyclic Carbene Ligands in Nonsymmetric Diiron Models of
 Hydrogenase Active Sites
;
_journal_issue 8
_journal_name_full Organometallics
_journal_page_first 2042
_journal_paper_doi 10.1021/om061173l
_journal_volume 26
_journal_year 2007
_chemical_formula_sum 'C16 H18 Fe2 N4 O4 S2'
_chemical_formula_weight 506.16
_chemical_name_systematic
;
 ?
;
_space_group_IT_number 14
_symmetry_space_group_name_Hall '-P 2ybc'
_symmetry_space_group_name_H-M 'P 1 21/c 1'
_atom_sites_solution_hydrogens geom
_atom_sites_solution_primary direct
_atom_sites_solution_secondary difmap
_audit_creation_date 2006-07-10T19:21:28-00:00
_audit_creation_method 'WinGX routine CIF_UPDATE'
_cell_angle_alpha 90
_cell_angle_beta 91.601(5)
_cell_angle_gamma 90
_cell_formula_units_Z 4
_cell_length_a 12.5398(7)
_cell_length_b 10.9309(7)
_cell_length_c 14.5834(6)
_cell_measurement_temperature 170(2)
_cell_volume 1998.19(19)
_computing_cell_refinement
;
CrysAlis RED, Oxford Diffraction Ltd.,
Version 1.171.28cycle4 beta (release 11-11-2005 CrysAlis171 .NET)
(compiled Nov 11 2005,15:50:43)
;
_computing_data_collection
;
CrysAlis CCD, Oxford Diffraction Ltd.,
Version 1.171.28cycle4 beta (release 11-11-2005 CrysAlis171 .NET)
(compiled Nov 11 2005,15:50:43)
;
_computing_data_reduction
;
CrysAlis RED, Oxford Diffraction Ltd.,
Version 1.171.28cycle4 beta (release 11-11-2005 CrysAlis171 .NET)
(compiled Nov 11 2005,15:50:43)
;
_computing_molecular_graphics 'ORTEP3 for Windows (Farrugia, 1997)'
_computing_structure_refinement 'SHELXL-97 (Sheldrick, 1997)'
_computing_structure_solution 'SHELXS-97 (Sheldrick, 1997)'
_diffrn_ambient_temperature 170(2)
_diffrn_measured_fraction_theta_full 0.998
_diffrn_measured_fraction_theta_max 0.998
_diffrn_measurement_device_type 'X-CALIBUR-2 CCD 4-circle diffractometer'
_diffrn_measurement_method
;
omega-scans with kappa -79 deg (chi -58.3 deg), phi 0, 90, 180, 270 deg
;
_diffrn_radiation_monochromator graphite
_diffrn_radiation_type MoK\a
_diffrn_radiation_wavelength 0.71073
_diffrn_reflns_av_R_equivalents 0.0469
_diffrn_reflns_av_unetI/netI 0.0446
_diffrn_reflns_limit_h_max 15
_diffrn_reflns_limit_h_min -15
_diffrn_reflns_limit_k_max 9
_diffrn_reflns_limit_k_min -13
_diffrn_reflns_limit_l_max 18
_diffrn_reflns_limit_l_min -18
_diffrn_reflns_number 15813
_diffrn_reflns_theta_full 26.37
_diffrn_reflns_theta_max 26.37
_diffrn_reflns_theta_min 3.7
_diffrn_standards_interval_count 50
_exptl_absorpt_coefficient_mu 1.691
_exptl_absorpt_correction_T_max 0.920
_exptl_absorpt_correction_T_min 0.762
_exptl_absorpt_correction_type analytical
_exptl_absorpt_process_details
;
CrysAlis RED, Oxford Diffraction Ltd.,
Version 1.171.28cycle4 beta (release 11-11-2005 CrysAlis171 .NET)
(compiled Nov 11 2005,15:50:43)
Analytical numeric absorption correction using a multifaceted crystal
model based on expressions derived by R.C. Clark & J.S. Reid.
;
_exptl_crystal_colour red
_exptl_crystal_density_diffrn 1.683
_exptl_crystal_density_method 'not measured'
_exptl_crystal_description
;
bevelled rectangular plate // (1 0 0), vol. 1.50 10^-3 mm^3
;
_exptl_crystal_F_000 1032
_exptl_crystal_size_max 0.24
_exptl_crystal_size_mid 0.13
_exptl_crystal_size_min 0.05
_refine_diff_density_max 0.451
_refine_diff_density_min -0.274
_refine_diff_density_rms 0.076
_refine_ls_extinction_method none
_refine_ls_goodness_of_fit_ref 1.018
_refine_ls_hydrogen_treatment constr
_refine_ls_matrix_type full
_refine_ls_number_parameters 255
_refine_ls_number_reflns 4082
_refine_ls_number_restraints 0
_refine_ls_restrained_S_all 1.018
_refine_ls_R_factor_all 0.0594
_refine_ls_R_factor_gt 0.0393
_refine_ls_shift/su_max 0.001
_refine_ls_shift/su_mean 0
_refine_ls_structure_factor_coef Fsqd
_refine_ls_weighting_details 'calc w=1/[\s^2^(Fo^2^)+(0.0438P)^2^+0.0000P] where P=(Fo^2^+2Fc^2^)/3'
_refine_ls_weighting_scheme calc
_refine_ls_wR_factor_gt 0.08
_refine_ls_wR_factor_ref 0.0875
_reflns_number_gt 3199
_reflns_number_total 4082
_reflns_threshold_expression >2sigma(I)
_cod_data_source_file om061173lsi20061222_014217.cif
_cod_data_source_block lcarb2-b
_cod_database_code 4072972

loop_
_symmetry_equiv_pos_as_xyz
'x, y, z'
'-x, y+1/2, -z+1/2'
'-x, -y, -z'
'x, -y-1/2, z-1/2'

loop_
_atom_site_label
_atom_site_type_symbol
_atom_site_fract_x
_atom_site_fract_y
_atom_site_fract_z
_atom_site_U_iso_or_equiv
_atom_site_adp_type
_atom_site_occupancy
_atom_site_symmetry_multiplicity
_atom_site_calc_flag
_atom_site_refinement_flags
C01 C 0.2205(2) 0.5781(3) 0.0403(2) 0.0275(7) Uani 1 1 d .
C3 C 0.3643(3) 0.5377(3) 0.3723(2) 0.0351(8) Uani 1 1 d .
C4 C 0.1572(3) 0.5830(3) 0.4200(2) 0.0393(9) Uani 1 1 d .
C5 C 0.2278(2) 0.3701(3) 0.3425(2) 0.0264(7) Uani 1 1 d .
C6 C 0.1587(3) 0.8011(3) 0.2339(2) 0.0337(8) Uani 1 1 d .
H6A H 0.136 0.8185 0.2971 0.04 Uiso 1 1 calc R
H6B H 0.1818 0.8794 0.2067 0.04 Uiso 1 1 calc R
C7 C 0.0639(3) 0.7541(3) 0.1790(2) 0.0340(8) Uani 1 1 d .
H7A H 0.0864 0.7361 0.1159 0.041 Uiso 1 1 calc R
H7B H 0.0091 0.8193 0.175 0.041 Uiso 1 1 calc R
C8 C 0.0143(3) 0.6405(3) 0.2185(2) 0.0354(8) Uani 1 1 d .
H8A H -0.0519 0.6218 0.1826 0.042 Uiso 1 1 calc R
H8B H -0.0061 0.6582 0.2822 0.042 Uiso 1 1 calc R
C9 C 0.4082(2) 0.5287(3) 0.13602(19) 0.0221(6) Uani 1 1 d .
C10 C 0.5779(3) 0.4534(3) 0.1388(2) 0.0320(8) Uani 1 1 d .
H10 H 0.6365 0.3996 0.149 0.038 Uiso 1 1 calc R
C11 C 0.5807(3) 0.5650(3) 0.1023(2) 0.0329(8) Uani 1 1 d .
H11 H 0.6423 0.6056 0.0811 0.04 Uiso 1 1 calc R
C012 C 0.4320(2) 0.3214(3) 0.2005(2) 0.0273(7) Uani 1 1 d .
H12A H 0.4142 0.3381 0.265 0.033 Uiso 1 1 calc R
H12B H 0.4874 0.2569 0.2002 0.033 Uiso 1 1 calc R
C13 C 0.4487(3) 0.7290(3) 0.0615(2) 0.0351(8) Uani 1 1 d .
H13A H 0.5119 0.7673 0.0359 0.053 Uiso 1 1 calc R
H13B H 0.4202 0.7819 0.1092 0.053 Uiso 1 1 calc R
H13C H 0.3943 0.7172 0.0127 0.053 Uiso 1 1 calc R
C59 C 0.2565(2) 0.3583(3) 0.12577(19) 0.0229(6) Uani 1 1 d .
C60 C 0.3146(3) 0.1597(3) 0.1276(2) 0.0386(9) Uani 1 1 d .
H60 H 0.3585 0.0901 0.139 0.046 Uiso 1 1 calc R
C61 C 0.2179(3) 0.1616(3) 0.0864(2) 0.0401(9) Uani 1 1 d .
H61 H 0.1797 0.0928 0.0629 0.048 Uiso 1 1 calc R
C63 C 0.0829(3) 0.3177(3) 0.0391(2) 0.0420(9) Uani 1 1 d .
H63A H 0.0589 0.2529 -0.0031 0.063 Uiso 1 1 calc R
H63B H 0.0934 0.3935 0.0047 0.063 Uiso 1 1 calc R
H63C H 0.0289 0.3309 0.0854 0.063 Uiso 1 1 calc R
N1 N 0.47256(19) 0.4318(2) 0.15872(17) 0.0253(6) Uani 1 1 d .
N2 N 0.4776(2) 0.6113(2) 0.10095(17) 0.0272(6) Uani 1 1 d .
N51 N 0.3375(2) 0.2798(2) 0.15010(17) 0.0259(6) Uani 1 1 d .
N52 N 0.1836(2) 0.2814(2) 0.08438(17) 0.0306(6) Uani 1 1 d .
O01 O 0.19565(19) 0.6080(2) -0.03303(15) 0.0442(6) Uani 1 1 d .
O3 O 0.4503(2) 0.5419(2) 0.4008(2) 0.0585(8) Uani 1 1 d .
O4 O 0.1087(3) 0.6067(2) 0.48263(18) 0.0703(10) Uani 1 1 d .
O5 O 0.22468(19) 0.2654(2) 0.35385(17) 0.0392(6) Uani 1 1 d .
S1 S 0.27367(6) 0.69720(7) 0.24024(5) 0.02588(19) Uani 1 1 d .
S2 S 0.09909(6) 0.50486(7) 0.21954(5) 0.02586(19) Uani 1 1 d .
Fe1 Fe 0.25542(3) 0.53091(4) 0.15080(3) 0.02002(12) Uani 1 1 d .
Fe2 Fe 0.23317(3) 0.52981(4) 0.32597(3) 0.02336(12) Uani 1 1 d .

loop_
_atom_site_aniso_label
_atom_site_aniso_U_11
_atom_site_aniso_U_22
_atom_site_aniso_U_33
_atom_site_aniso_U_23
_atom_site_aniso_U_13
_atom_site_aniso_U_12
C01 0.0199(17) 0.0344(18) 0.0286(18) 0.0019(14) 0.0056(13) 0.0062(14)
C3 0.046(2) 0.0262(18) 0.0331(19) 0.0025(15) -0.0076(16) -0.0009(16)
C4 0.059(3) 0.0322(19) 0.0272(19) 0.0061(15) 0.0049(17) 0.0156(18)
C5 0.0190(17) 0.038(2) 0.0218(16) -0.0027(14) 0.0016(12) 0.0011(14)
C6 0.041(2) 0.0274(18) 0.0326(19) 0.0013(14) 0.0002(15) 0.0107(15)
C7 0.036(2) 0.0375(19) 0.0289(18) 0.0036(15) 0.0020(14) 0.0189(16)
C8 0.0273(19) 0.052(2) 0.0268(17) 0.0000(16) 0.0041(13) 0.0119(16)
C9 0.0214(16) 0.0260(16) 0.0188(14) -0.0032(13) 0.0010(11) -0.0041(13)
C10 0.0183(17) 0.043(2) 0.0345(19) -0.0050(16) 0.0015(13) 0.0025(15)
C11 0.0201(18) 0.045(2) 0.0339(19) -0.0064(15) 0.0044(14) -0.0081(15)
C012 0.0236(18) 0.0274(17) 0.0308(18) 0.0034(13) 0.0004(13) 0.0073(13)
C13 0.040(2) 0.0308(18) 0.0351(19) 0.0017(15) 0.0036(15) -0.0118(15)
C59 0.0199(17) 0.0307(16) 0.0183(15) 0.0026(13) 0.0016(12) -0.0031(13)
C60 0.049(2) 0.0217(17) 0.046(2) -0.0075(15) 0.0119(17) -0.0005(16)
C61 0.049(2) 0.0304(19) 0.041(2) -0.0120(16) 0.0048(17) -0.0110(17)
C63 0.032(2) 0.062(2) 0.032(2) -0.0102(17) -0.0063(15) -0.0118(18)
N1 0.0189(14) 0.0297(14) 0.0275(14) -0.0011(11) 0.0011(10) -0.0015(11)
N2 0.0252(15) 0.0296(15) 0.0271(14) -0.0009(11) 0.0053(11) -0.0040(11)
N51 0.0254(15) 0.0230(13) 0.0292(14) -0.0036(11) 0.0018(11) 0.0002(11)
N52 0.0300(16) 0.0345(15) 0.0271(15) -0.0090(12) 0.0001(11) -0.0088(12)
O01 0.0405(16) 0.0671(18) 0.0251(13) 0.0108(12) 0.0006(10) 0.0124(13)
O3 0.0461(18) 0.0544(17) 0.073(2) 0.0072(14) -0.0303(15) -0.0057(14)
O4 0.119(3) 0.0532(18) 0.0405(17) 0.0083(14) 0.0359(17) 0.0398(18)
O5 0.0371(15) 0.0274(13) 0.0532(16) 0.0064(11) 0.0032(11) 0.0007(11)
S1 0.0299(5) 0.0230(4) 0.0247(4) 0.0000(3) -0.0001(3) 0.0013(3)
S2 0.0205(4) 0.0357(4) 0.0214(4) 0.0019(3) 0.0025(3) -0.0002(3)
Fe1 0.0192(2) 0.0230(2) 0.0179(2) 0.00044(17) 0.00140(16) 0.00029(18)
Fe2 0.0273(3) 0.0245(2) 0.0182(2) 0.00082(18) 0.00045(17) 0.00276(19)

loop_
_atom_type_symbol
_atom_type_description
_atom_type_scat_dispersion_real
_atom_type_scat_dispersion_imag
_atom_type_scat_source
C C 0.0033 0.0016 'International Tables Vol C Tables 4.2.6.8 and 6.1.1.4'
H H 0 0 'International Tables Vol C Tables 4.2.6.8 and 6.1.1.4'
N N 0.0061 0.0033 'International Tables Vol C Tables 4.2.6.8 and 6.1.1.4'
O O 0.0106 0.006 'International Tables Vol C Tables 4.2.6.8 and 6.1.1.4'
S S 0.1246 0.1234 'International Tables Vol C Tables 4.2.6.8 and 6.1.1.4'
Fe Fe 0.3463 0.8444 'International Tables Vol C Tables 4.2.6.8 and 6.1.1.4'

loop_
_exptl_crystal_face_index_h
_exptl_crystal_face_index_k
_exptl_crystal_face_index_l
_exptl_crystal_face_perp_dist
1 0 0 0.02500
0 -1 1 0.08500
1 -1 1 0.07000
-1 1 -1 0.07000
0 1 -1 0.08500
0 1 1 0.09000
-1 -1 -1 0.08000
0 0 -1 0.10500
-1 0 0 0.02500
0 -1 -1 0.10500

loop_
_geom_angle_atom_site_label_1
_geom_angle_atom_site_label_2
_geom_angle_atom_site_label_3
_geom_angle
O01 C01 Fe1 178.7(3)
O3 C3 Fe2 178.6(4)
O4 C4 Fe2 174.1(3)
O5 C5 Fe2 179.6(3)
C7 C6 S1 115.0(2)
C6 C7 C8 113.9(3)
C7 C8 S2 115.2(2)
N2 C9 N1 103.1(2)
N2 C9 Fe1 132.7(2)
N1 C9 Fe1 124.2(2)
C11 C10 N1 106.1(3)
C10 C11 N2 107.8(3)
N1 C012 N51 109.8(2)
N52 C59 N51 102.1(2)
N52 C59 Fe1 132.7(2)
N51 C59 Fe1 125.1(2)
C61 C60 N51 105.8(3)
C60 C61 N52 107.6(3)
C9 N1 C10 112.2(3)
C9 N1 C012 122.4(2)
C10 N1 C012 125.4(3)
C9 N2 C11 110.9(3)
C9 N2 C13 125.5(3)
C11 N2 C13 123.5(3)
C59 N51 C60 112.7(3)
C59 N51 C012 121.6(2)
C60 N51 C012 125.5(3)
C59 N52 C61 111.8(3)
C59 N52 C63 126.1(3)
C61 N52 C63 122.1(3)
C6 S1 Fe1 113.86(11)
C6 S1 Fe2 109.72(12)
Fe1 S1 Fe2 69.41(3)
C8 S2 Fe1 114.16(11)
C8 S2 Fe2 109.16(12)
Fe1 S2 Fe2 69.58(3)
C01 Fe1 C59 96.80(13)
C01 Fe1 C9 97.18(13)
C59 Fe1 C9 87.39(12)
C01 Fe1 S2 104.58(10)
C59 Fe1 S2 88.34(9)
C9 Fe1 S2 158.18(9)
C01 Fe1 S1 108.51(11)
C59 Fe1 S1 154.70(9)
C9 Fe1 S1 89.41(9)
S2 Fe1 S1 85.38(3)
C01 Fe1 Fe2 152.84(10)
C59 Fe1 Fe2 100.68(8)
C9 Fe1 Fe2 104.21(9)
S2 Fe1 Fe2 55.72(2)
S1 Fe1 Fe2 55.95(2)
C3 Fe2 C5 92.00(14)
C3 Fe2 C4 101.63(17)
C5 Fe2 C4 101.14(15)
C3 Fe2 S2 158.78(12)
C5 Fe2 S2 86.81(10)
C4 Fe2 S2 99.39(12)
C3 Fe2 S1 87.19(11)
C5 Fe2 S1 151.49(10)
C4 Fe2 S1 106.93(11)
S2 Fe2 S1 83.90(3)
C3 Fe2 Fe1 104.70(12)
C5 Fe2 Fe1 98.39(9)
C4 Fe2 Fe1 146.43(11)
S2 Fe2 Fe1 54.70(2)
S1 Fe2 Fe1 54.63(2)

loop_
_geom_bond_atom_site_label_1
_geom_bond_atom_site_label_2
_geom_bond_distance
C01 O01 1.153(4)
C01 Fe1 1.737(3)
C3 O3 1.146(4)
C3 Fe2 1.762(4)
C4 O4 1.141(4)
C4 Fe2 1.789(4)
C5 O5 1.157(4)
C5 Fe2 1.764(3)
C6 C7 1.505(5)
C6 S1 1.836(3)
C7 C8 1.511(5)
C8 S2 1.824(3)
C9 N2 1.364(4)
C9 N1 1.367(4)
C9 Fe1 1.935(3)
C10 C11 1.331(4)
C10 N1 1.381(4)
C11 N2 1.388(4)
C012 N1 1.450(4)
C012 N51 1.450(4)
C13 N2 1.451(4)
C59 N52 1.370(4)
C59 N51 1.370(4)
C59 Fe1 1.921(3)
C60 C61 1.339(5)
C60 N51 1.382(4)
C61 N52 1.378(4)
C63 N52 1.464(4)
S1 Fe1 2.2452(9)
S1 Fe2 2.2812(9)
S2 Fe1 2.2447(9)
S2 Fe2 2.2726(9)
Fe1 Fe2 2.5774(6)
